data_2003432
loop_
_publ_author_name
'Garcia, J. G.'
'Fronczek, F. R.'

_publ_section_title
;
 <i>endo</i>-1,10,11,12,13,13-Hexachlorotricyclo[8.2.1.0^2,9^]trideca-11-ene
;
_journal_issue 5
_journal_name_full 'Acta Crystallographica Section C'
_journal_page_first 987
_journal_page_last 989
_journal_paper_doi 10.1107/S0108270194011479
_journal_volume 51
_journal_year 1995
_chemical_formula_sum 'C13 H14 Cl6'
_chemical_formula_weight 383.0
_space_group_IT_number 14
_symmetry_cell_setting monoclinic
_symmetry_space_group_name_Hall '-P 2yn'
_symmetry_space_group_name_H-M 'P 1 21/n 1'
_atom_type_scat_source 'IntTabIV Tables 2.2B, 2.3.1'
_cell_angle_alpha 90
_cell_angle_beta 107.806(6)
_cell_angle_gamma 90
_cell_formula_units_Z 4
_cell_length_a 9.4029(6)
_cell_length_b 13.6474(10)
_cell_length_c 13.1142(10)
_cell_measurement_reflns_used 25
_cell_measurement_temperature 295
_cell_measurement_theta_max 34
_cell_measurement_theta_min 25
_cell_volume 1602.3(2)
_diffrn_measurement_device 'Enraf-Nonius CAD-4'
_diffrn_measurement_method \w-2\q
_diffrn_radiation_type CuK\a
_diffrn_radiation_wavelength 1.54184
_diffrn_reflns_av_R_equivalents 0.040
_diffrn_reflns_limit_h_max 11
_diffrn_reflns_limit_h_min 0
_diffrn_reflns_limit_k_max 17
_diffrn_reflns_limit_k_min -17
_diffrn_reflns_limit_l_max 15
_diffrn_reflns_limit_l_min -16
_diffrn_reflns_number 6727
_diffrn_reflns_theta_max 75
_diffrn_standards_decay_% '-6.8%, linear correction'
_diffrn_standards_interval_time 120
_diffrn_standards_number 3
_exptl_absorpt_coefficient_mu 9.9
_exptl_absorpt_correction_T_max 0.998
_exptl_absorpt_correction_T_min 0.563
_exptl_absorpt_correction_type empirical
_exptl_crystal_colour colorless
_exptl_crystal_density_diffrn 1.589
_exptl_crystal_description fragment
_exptl_crystal_size_max 0.50
_exptl_crystal_size_mid 0.42
_exptl_crystal_size_min 0.27
_refine_diff_density_max 0.20
_refine_diff_density_min -0.20
_refine_ls_extinction_coef 'g = 7.0E-6(2)'
_refine_ls_extinction_method '(1 + gI~c~)^-1^ applied to F~c~'
_refine_ls_goodness_of_fit_obs 2.640
_refine_ls_hydrogen_treatment noref
_refine_ls_number_parameters 181
_refine_ls_number_reflns 2681
_refine_ls_R_factor_obs 0.056
_refine_ls_shift/esd_max 0.03
_refine_ls_structure_factor_coef F
_refine_ls_weighting_details 'w = 4F~o~^2^/[\s^2^(I)+(0.02F~o~^2^)^2^]'
_refine_ls_weighting_scheme calc
_refine_ls_wR_factor_obs 0.080
_reflns_number_observed 2681
_reflns_number_total 3250
_reflns_observed_criterion I>3\s(I)
_cod_data_source_file cr1147.cif
_cod_data_source_block cr1147a
_cod_depositor_comments
;
The following automatic conversions were performed:

'_refine_ls_weighting_scheme' value 'w =
4F~o~^2^/[\s^2^(I)+(0.02F~o~^2^)^2^]' was changed to 'calc'. New tag
'_refine_ls_weighting_details' was created. The value of the new tag
was set to 'w = 4F~o~^2^/[\s^2^(I)+(0.02F~o~^2^)^2^]'.

Automatic conversion script
Id: cif_fix_values 3143 2015-03-26 13:38:13Z robertas 
;
_cod_original_cell_volume 1602.2(4)
_cod_original_sg_symbol_H-M 'P 21/n'
_cod_database_code 2003432

loop_
_symmetry_equiv_pos_as_xyz
x,y,z
1/2+x,1/2-y,1/2+z
-x,-y,-z
1/2-x,1/2+y,1/2-z

loop_
_atom_site_label
_atom_site_fract_x
_atom_site_fract_y
_atom_site_fract_z
_atom_site_U_iso_or_equiv
Cl1 .5074(1) .46502(8) .87498(6) 5.34(2)
Cl2 .4683(1) .57456(7) .64219(9) 6.61(2)
Cl3 .1807(1) .4637(1) .45303(7) 6.89(3)
Cl4 .05287(9) .2835(1) .56717(8) 6.26(3)
Cl5 .25475(9) .27339(8) .83631(5) 4.96(2)
Cl6 .13089(8) .46002(8) .76239(7) 5.48(2)
C1 .4928(3) .3145(2) .7289(2) 2.58(4)
C2 .3614(3) .2625(2) .6409(2) 2.83(5)
C3 .3826(3) .2385(2) .5325(2) 3.67(6)
C4 .4514(4) .1384(3) .5285(3) 5.25(8)
C5 .5980(5) .1186(3) .6202(4) 5.41(9)
C5A .613(2) .145(2) .558(2) 4.1(4)
C6 .7239(4) .1906(4) .6252(3) 4.65(8)
C6A .679(2) .147(2) .678(2) 4.1(4)
C7 .7512(4) .2621(3) .7156(3) 4.92(8)
C8 .6359(3) .3431(3) .7023(2) 3.61(6)
C9 .4130(3) .4072(2) .7541(2) 3.04(5)
C10 .3735(3) .4723(2) .6550(2) 3.72(6)
C11 .2621(3) .4285(3) .5812(2) 3.93(6)
C12 .2293(3) .3337(2) .6306(2) 3.28(6)
C13 .2551(3) .3687(2) .7456(2) 3.10(5)
H1 .5341 .2694 .7854 3
H2 .3491 .1976 .6631 3
H3b .2876 .2405 .4793 4
H3a .4459 .2868 .5172 4
H4a .4722 .1329 .4622 6
H4b .3805 .0899 .5319 6
H5A .6317 .0546 .6108 7
H5b .5763 .1218 .6863 7
H6A .6990 .2261 .5598 6
H6b .8130 .1544 .6334 6
H7a .8453 .2921 .7244 6
H7b .7545 .2264 .7785 6
H8a .6816 .3957 .7480 4
H8b .6077 .3643 .6299 4

loop_
_geom_angle_atom_site_label_1
_geom_angle_atom_site_label_2
_geom_angle_atom_site_label_3
_geom_angle
_geom_angle_publ_flag
C2 C1 C8 119.5(2) yes
C8 C1 C9 110.7(2) yes
C1 C2 C3 118.7(2) yes
C3 C2 C12 112.4(2) yes
C3 C4 C5 114.6(3) yes
C5A C6A C7 108(2) yes
C6 C7 C8 116.1(3) yes
C1 C8 C7 115.6(3) yes
Cl1 C9 C10 115.7(2) yes
Cl1 C9 C13 115.3(2) yes
C1 C9 C13 102.9(2) yes
Cl2 C10 C9 124.6(2) yes
Cl2 C10 C11 128.3(3) yes
C9 C10 C11 106.9(3) yes
Cl3 C11 C10 127.7(3) yes
Cl3 C11 C12 125.2(2) yes
C10 C11 C12 106.8(2) yes
Cl4 C12 C2 114.4(2) yes
Cl4 C12 C11 114.6(2) yes
Cl4 C12 C13 115.6(2) yes
C2 C1 C9 101.6(2) yes
C5 C6 C7 113.4(4) yes
C1 C2 C12 102.1(2) yes
C2 C3 C4 113.8(2) yes
C3 C4 C5A 111.0(10) yes
C4 C5 C6 114.6(4) yes
C6A C7 C8 115.2(7) yes
Cl1 C9 C1 114.5(2) yes
C4 C5A C6A 110(2) yes
C1 C9 C10 107.5(2) yes
C10 C9 C13 99.1(2) yes
C2 C12 C11 108.0(2) yes
C2 C12 C13 103.2(2) yes
C11 C12 C13 99.4(2) yes
Cl5 C13 Cl6 107.4(2) yes
Cl5 C13 C9 113.7(2) yes
Cl5 C13 C12 113.7(2) yes
Cl6 C13 C9 114.1(2) yes
Cl6 C13 C12 115.6(2) yes
C9 C13 C12 92.0(2) yes

loop_
_geom_bond_atom_site_label_1
_geom_bond_atom_site_label_2
_geom_bond_distance
_geom_bond_publ_flag
C1 C2 1.577(3) yes
C1 C8 1.540(4) yes
C2 C3 1.529(4) yes
C2 C12 1.550(4) yes
C7 C8 1.521(5) yes
C4 C5A 1.45(2) yes
C9 C10 1.524(4) yes
C9 C13 1.546(4) yes
C10 C11 1.331(4) yes
C5A C6A 1.51(3) yes
C12 Cl4 1.752(3) yes
C12 C13 1.530(4) yes
C6 C7 1.497(6) yes
C1 C9 1.557(4) yes
C6A C7 1.73(2) yes
C3 C4 1.520(5) yes
C4 C5 1.551(5) yes
C9 Cl1 1.750(3) yes
C5 C6 1.524(6) yes
C10 Cl2 1.692(3) yes
C11 Cl3 1.690(3) yes
C11 C12 1.520(5) yes
C13 Cl6 1.767(3) yes
C13 Cl5 1.764(3) yes

loop_
_geom_torsion_atom_site_label_1
_geom_torsion_atom_site_label_2
_geom_torsion_atom_site_label_3
_geom_torsion_atom_site_label_4
_geom_torsion
_geom_torsion_publ_flag
C8 C1 C2 C3 2.3(4) yes
C6 C7 C8 C1 81.1(4) yes
C4 C5 C6 C7 106.2(4) yes
C2 C3 C4 C5 -51.9(4) yes
C4 C5A C6A C7 -110.5(16) yes
C2 C1 C8 C7 -83.9(3) yes
C5 C6 C7 C8 -73.9(5) yes
C3 C4 C5 C6 -59.5(5) yes
C1 C2 C3 C4 89.3(3) yes
C3 C4 C5A C6A 81.4(17) yes
